data_2239146
loop_
_publ_author_name
'Rizwana Begum, S.'
'Hema, R.'
'Srinivasan, N.'
'Anitha, A. G.'

_publ_section_title
;
 2-(4-Fluorophenyl)-1-(3-methoxyphenyl)-4,5-dimethyl-1<i>H</i>-imidazole
;
_journal_coeditor_code HG5365
_journal_issue 1
_journal_name_full 'Acta Crystallographica Section E'
_journal_page_first o14
_journal_paper_doi 10.1107/S1600536813032492
_journal_volume 70
_journal_year 2014
_chemical_formula_iupac 'C18 H17 F N2 O'
_chemical_formula_moiety 'C18 H17 F N2 O'
_chemical_formula_sum 'C18 H17 F N2 O'
_chemical_formula_weight 296.34
_chemical_name_systematic
;
2-(4-Fluorophenyl)-1-(3-methoxyphenyl)-4,5-dimethyl-1<i>H</i>-imidazole
;
_space_group_IT_number 2
_symmetry_cell_setting triclinic
_symmetry_space_group_name_Hall '-P 1'
_symmetry_space_group_name_H-M 'P -1'
_atom_sites_solution_hydrogens geom
_atom_sites_solution_primary direct
_atom_sites_solution_secondary difmap
_audit_creation_method SHELXL-97
_cell_angle_alpha 106.818(3)
_cell_angle_beta 92.059(3)
_cell_angle_gamma 96.114(3)
_cell_formula_units_Z 2
_cell_length_a 8.1196(5)
_cell_length_b 9.6014(6)
_cell_length_c 10.6116(6)
_cell_measurement_reflns_used 3597
_cell_measurement_temperature 293(2)
_cell_measurement_theta_max 30.28
_cell_measurement_theta_min 2.52
_cell_volume 785.45(8)
_computing_cell_refinement 'APEX2 and SAINT (Bruker, 2004)'
_computing_data_collection 'APEX2 (Bruker, 2004)'
_computing_data_reduction 'SAINT and XPREP (Bruker, 2004)'
_computing_molecular_graphics 'ORTEP-3 for Windows (Farrugia, 2012)'
_computing_publication_material 'PLATON (Spek, 2009)'
_computing_structure_refinement 'SHELXL97 (Sheldrick, 2008)'
_computing_structure_solution 'SIR92 (Altomare <i>et al.</i>, 1993)'
_diffrn_ambient_temperature 293(2)
_diffrn_measured_fraction_theta_full 0.995
_diffrn_measured_fraction_theta_max 0.995
_diffrn_measurement_device_type 'Bruker Kappa APEXII CCD'
_diffrn_measurement_method '\w and \f scan'
_diffrn_radiation_monochromator graphite
_diffrn_radiation_source 'fine-focus sealed tube'
_diffrn_radiation_type MoK\a
_diffrn_radiation_wavelength 0.71073
_diffrn_reflns_av_R_equivalents 0.0305
_diffrn_reflns_av_sigmaI/netI 0.0228
_diffrn_reflns_limit_h_max 10
_diffrn_reflns_limit_h_min -10
_diffrn_reflns_limit_k_max 12
_diffrn_reflns_limit_k_min -12
_diffrn_reflns_limit_l_max 13
_diffrn_reflns_limit_l_min -13
_diffrn_reflns_number 15949
_diffrn_reflns_theta_full 27.50
_diffrn_reflns_theta_max 27.50
_diffrn_reflns_theta_min 2.23
_exptl_absorpt_coefficient_mu 0.087
_exptl_absorpt_correction_T_max 0.9786
_exptl_absorpt_correction_T_min 0.9744
_exptl_absorpt_correction_type multi-scan
_exptl_absorpt_process_details '(SADABS; Bruker, 2004)'
_exptl_crystal_colour colourless
_exptl_crystal_density_diffrn 1.253
_exptl_crystal_density_method 'not measured'
_exptl_crystal_description block
_exptl_crystal_F_000 312
_exptl_crystal_size_max 0.30
_exptl_crystal_size_mid 0.30
_exptl_crystal_size_min 0.25
_refine_diff_density_max 0.203
_refine_diff_density_min -0.220
_refine_ls_extinction_method none
_refine_ls_goodness_of_fit_ref 1.029
_refine_ls_hydrogen_treatment constr
_refine_ls_matrix_type full
_refine_ls_number_parameters 202
_refine_ls_number_reflns 3597
_refine_ls_number_restraints 0
_refine_ls_restrained_S_all 1.029
_refine_ls_R_factor_all 0.0709
_refine_ls_R_factor_gt 0.0473
_refine_ls_shift/su_max 0.001
_refine_ls_shift/su_mean 0.000
_refine_ls_structure_factor_coef Fsqd
_refine_ls_weighting_details 'calc w=1/[\s^2^(Fo^2^)+(0.0689P)^2^+0.1414P] where P=(Fo^2^+2Fc^2^)/3'
_refine_ls_weighting_scheme calc
_refine_ls_wR_factor_gt 0.1283
_refine_ls_wR_factor_ref 0.1480
_reflns_number_gt 2477
_reflns_number_total 3597
_reflns_threshold_expression I>2\s(I)
_cod_data_source_file hg5365sup1.cif
_cod_data_source_block I
_cod_database_code 2239146
_cod_database_fobs_code 2239146

loop_
_symmetry_equiv_pos_as_xyz
'x, y, z'
'-x, -y, -z'

loop_
_atom_site_type_symbol
_atom_site_label
_atom_site_fract_x
_atom_site_fract_y
_atom_site_fract_z
_atom_site_U_iso_or_equiv
_atom_site_adp_type
_atom_site_calc_flag
_atom_site_refinement_flags
_atom_site_occupancy
_atom_site_symmetry_multiplicity
C C1 0.2524(2) 0.71718(19) 0.06251(16) 0.0606(4) Uani d . 1 1
C C2 0.2395(3) 0.8699(2) 0.0606(2) 0.0941(7) Uani d . 1 1
H H2A 0.2741 0.9366 0.1462 0.141 Uiso calc R 1 1
H H2B 0.1265 0.8791 0.0378 0.141 Uiso calc R 1 1
H H2C 0.3096 0.8927 -0.0035 0.141 Uiso calc R 1 1
C C3 0.2938(2) 0.66931(18) 0.16587(15) 0.0574(4) Uani d . 1 1
C C4 0.3379(3) 0.7478(2) 0.30717(17) 0.0771(5) Uani d . 1 1
H H4A 0.3221 0.8491 0.3241 0.116 Uiso calc R 1 1
H H4B 0.4521 0.7407 0.3284 0.116 Uiso calc R 1 1
H H4C 0.2683 0.7046 0.3605 0.116 Uiso calc R 1 1
C C5 0.29393(19) 0.41950(17) 0.19342(14) 0.0504(4) Uani d . 1 1
C C6 0.1516(2) 0.33657(19) 0.20825(17) 0.0597(4) Uani d . 1 1
H H6 0.0503 0.3431 0.1679 0.072 Uiso calc R 1 1
C C7 0.1631(2) 0.2430(2) 0.2848(2) 0.0709(5) Uani d . 1 1
H H7 0.0683 0.1851 0.2952 0.085 Uiso calc R 1 1
C C8 0.3106(3) 0.2339(2) 0.34526(19) 0.0705(5) Uani d . 1 1
H H8 0.3157 0.1707 0.3968 0.085 Uiso calc R 1 1
C C9 0.4529(2) 0.3186(2) 0.33012(15) 0.0609(4) Uani d . 1 1
C C10 0.4455(2) 0.41192(18) 0.25281(14) 0.0551(4) Uani d . 1 1
H H10 0.5408 0.4684 0.2410 0.066 Uiso calc R 1 1
C C11 0.7407(3) 0.3921(3) 0.3874(2) 0.0872(6) Uani d . 1 1
H H11A 0.7659 0.3754 0.2969 0.131 Uiso calc R 1 1
H H11B 0.8308 0.3691 0.4358 0.131 Uiso calc R 1 1
H H11C 0.7252 0.4931 0.4250 0.131 Uiso calc R 1 1
C C12 0.23901(18) 0.48287(17) -0.01663(14) 0.0504(4) Uani d . 1 1
C C13 0.22060(19) 0.33656(18) -0.11246(14) 0.0526(4) Uani d . 1 1
C C14 0.1224(2) 0.3145(2) -0.22791(17) 0.0648(5) Uani d . 1 1
H H14 0.0651 0.3896 -0.2386 0.078 Uiso calc R 1 1
C C15 0.1082(3) 0.1840(2) -0.32662(19) 0.0757(5) Uani d . 1 1
H H15 0.0429 0.1705 -0.4041 0.091 Uiso calc R 1 1
C C16 0.1914(3) 0.0748(2) -0.30879(19) 0.0712(5) Uani d . 1 1
C C17 0.2885(3) 0.0901(2) -0.1976(2) 0.0758(5) Uani d . 1 1
H H17 0.3439 0.0135 -0.1880 0.091 Uiso calc R 1 1
C C18 0.3031(2) 0.2221(2) -0.09918(17) 0.0662(5) Uani d . 1 1
H H18 0.3696 0.2344 -0.0226 0.079 Uiso calc R 1 1
N N1 0.21906(17) 0.60175(15) -0.05036(12) 0.0574(4) Uani d . 1 1
N N2 0.28515(16) 0.51797(14) 0.11500(12) 0.0509(3) Uani d . 1 1
O O1 0.59387(18) 0.30194(18) 0.39395(14) 0.0866(4) Uani d . 1 1
F F2 0.17789(18) -0.05430(14) -0.40697(13) 0.1043(4) Uani d . 1 1

loop_
_atom_site_aniso_label
_atom_site_aniso_U_11
_atom_site_aniso_U_22
_atom_site_aniso_U_33
_atom_site_aniso_U_12
_atom_site_aniso_U_13
_atom_site_aniso_U_23
C1 0.0682(11) 0.0603(10) 0.0551(9) 0.0035(8) 0.0008(7) 0.0217(8)
C2 0.138(2) 0.0661(12) 0.0821(14) 0.0073(12) -0.0133(13) 0.0318(11)
C3 0.0622(10) 0.0604(10) 0.0495(8) 0.0004(7) 0.0018(7) 0.0189(7)
C4 0.1045(15) 0.0707(12) 0.0521(10) 0.0007(10) -0.0037(9) 0.0166(9)
C5 0.0560(9) 0.0580(9) 0.0406(7) 0.0081(7) 0.0066(6) 0.0193(7)
C6 0.0564(9) 0.0641(10) 0.0604(9) 0.0043(7) 0.0071(7) 0.0220(8)
C7 0.0715(12) 0.0672(11) 0.0807(12) -0.0006(9) 0.0158(9) 0.0342(10)
C8 0.0898(14) 0.0664(11) 0.0691(11) 0.0158(10) 0.0175(10) 0.0377(9)
C9 0.0691(11) 0.0733(11) 0.0482(8) 0.0194(9) 0.0073(7) 0.0260(8)
C10 0.0549(9) 0.0699(10) 0.0460(8) 0.0071(7) 0.0062(6) 0.0255(7)
C11 0.0686(13) 0.1295(19) 0.0757(13) 0.0226(12) -0.0032(10) 0.0468(13)
C12 0.0480(8) 0.0630(9) 0.0450(8) 0.0069(7) 0.0037(6) 0.0230(7)
C13 0.0505(8) 0.0642(10) 0.0463(8) 0.0052(7) 0.0073(6) 0.0215(7)
C14 0.0676(11) 0.0681(11) 0.0582(10) 0.0073(8) -0.0056(8) 0.0196(8)
C15 0.0791(13) 0.0805(13) 0.0592(11) 0.0014(10) -0.0100(9) 0.0122(10)
C16 0.0795(13) 0.0648(11) 0.0614(11) 0.0019(9) 0.0099(9) 0.0081(9)
C17 0.0929(14) 0.0700(12) 0.0691(12) 0.0250(10) 0.0141(10) 0.0212(10)
C18 0.0733(11) 0.0773(12) 0.0516(9) 0.0212(9) 0.0039(8) 0.0205(9)
N1 0.0623(8) 0.0642(8) 0.0497(7) 0.0067(6) 0.0007(6) 0.0241(7)
N2 0.0523(7) 0.0595(8) 0.0446(6) 0.0049(6) 0.0026(5) 0.0222(6)
O1 0.0781(9) 0.1210(12) 0.0843(9) 0.0234(8) -0.0001(7) 0.0640(9)
F2 0.1274(11) 0.0784(8) 0.0861(9) 0.0117(7) 0.0010(7) -0.0073(7)

loop_
_atom_type_symbol
_atom_type_description
_atom_type_scat_dispersion_real
_atom_type_scat_dispersion_imag
_atom_type_scat_source
C C 0.0033 0.0016 'International Tables Vol C Tables 4.2.6.8 and 6.1.1.4'
H H 0.0000 0.0000 'International Tables Vol C Tables 4.2.6.8 and 6.1.1.4'
N N 0.0061 0.0033 'International Tables Vol C Tables 4.2.6.8 and 6.1.1.4'
O O 0.0106 0.0060 'International Tables Vol C Tables 4.2.6.8 and 6.1.1.4'
F F 0.0171 0.0103 'International Tables Vol C Tables 4.2.6.8 and 6.1.1.4'

loop_
_geom_angle_atom_site_label_1
_geom_angle_atom_site_label_2
_geom_angle_atom_site_label_3
_geom_angle
C3 C1 N1 110.58(15)
C3 C1 C2 128.58(17)
N1 C1 C2 120.83(15)
C1 C2 H2A 109.5
C1 C2 H2B 109.5
H2A C2 H2B 109.5
C1 C2 H2C 109.5
H2A C2 H2C 109.5
H2B C2 H2C 109.5
C1 C3 N2 105.43(14)
C1 C3 C4 131.90(17)
N2 C3 C4 122.66(14)
C3 C4 H4A 109.5
C3 C4 H4B 109.5
H4A C4 H4B 109.5
C3 C4 H4C 109.5
H4A C4 H4C 109.5
H4B C4 H4C 109.5
C6 C5 C10 121.91(14)
C6 C5 N2 119.19(14)
C10 C5 N2 118.89(14)
C5 C6 C7 118.12(16)
C5 C6 H6 120.9
C7 C6 H6 120.9
C8 C7 C6 121.27(17)
C8 C7 H7 119.4
C6 C7 H7 119.4
C7 C8 C9 120.05(16)
C7 C8 H8 120.0
C9 C8 H8 120.0
O1 C9 C8 115.78(15)
O1 C9 C10 124.26(16)
C8 C9 C10 119.96(16)
C5 C10 C9 118.68(15)
C5 C10 H10 120.7
C9 C10 H10 120.7
O1 C11 H11A 109.5
O1 C11 H11B 109.5
H11A C11 H11B 109.5
O1 C11 H11C 109.5
H11A C11 H11C 109.5
H11B C11 H11C 109.5
N1 C12 N2 110.49(14)
N1 C12 C13 122.62(13)
N2 C12 C13 126.82(13)
C18 C13 C14 117.93(16)
C18 C13 C12 124.26(14)
C14 C13 C12 117.67(14)
C15 C14 C13 121.29(17)
C15 C14 H14 119.4
C13 C14 H14 119.4
C16 C15 C14 118.56(17)
C16 C15 H15 120.7
C14 C15 H15 120.7
C17 C16 C15 122.62(18)
C17 C16 F2 118.87(18)
C15 C16 F2 118.51(18)
C16 C17 C18 118.46(18)
C16 C17 H17 120.8
C18 C17 H17 120.8
C17 C18 C13 121.13(17)
C17 C18 H18 119.4
C13 C18 H18 119.4
C12 N1 C1 106.37(13)
C12 N2 C3 107.12(12)
C12 N2 C5 127.45(13)
C3 N2 C5 124.53(12)
C9 O1 C11 117.83(14)

loop_
_geom_bond_atom_site_label_1
_geom_bond_atom_site_label_2
_geom_bond_distance
C1 C3 1.351(2)
C1 N1 1.371(2)
C1 C2 1.488(3)
C2 H2A 0.9600
C2 H2B 0.9600
C2 H2C 0.9600
C3 N2 1.389(2)
C3 C4 1.481(2)
C4 H4A 0.9600
C4 H4B 0.9600
C4 H4C 0.9600
C5 C6 1.372(2)
C5 C10 1.381(2)
C5 N2 1.4342(18)
C6 C7 1.382(2)
C6 H6 0.9300
C7 C8 1.361(3)
C7 H7 0.9300
C8 C9 1.382(3)
C8 H8 0.9300
C9 O1 1.357(2)
C9 C10 1.383(2)
C10 H10 0.9300
C11 O1 1.413(3)
C11 H11A 0.9600
C11 H11B 0.9600
C11 H11C 0.9600
C12 N1 1.3149(19)
C12 N2 1.3667(18)
C12 C13 1.465(2)
C13 C18 1.384(2)
C13 C14 1.388(2)
C14 C15 1.372(3)
C14 H14 0.9300
C15 C16 1.360(3)
C15 H15 0.9300
C16 C17 1.357(3)
C16 F2 1.360(2)
C17 C18 1.380(3)
C17 H17 0.9300
C18 H18 0.9300

loop_
_geom_hbond_atom_site_label_D
_geom_hbond_atom_site_label_H
_geom_hbond_atom_site_label_A
_geom_hbond_site_symmetry_A
_geom_hbond_distance_DH
_geom_hbond_distance_HA
_geom_hbond_distance_DA
_geom_hbond_angle_DHA
_geom_hbond_publ_flag
C15 H15 F2 2_554 0.93 2.55 3.437(2) 159.6 yes

loop_
_geom_torsion_atom_site_label_1
_geom_torsion_atom_site_label_2
_geom_torsion_atom_site_label_3
_geom_torsion_atom_site_label_4
_geom_torsion
N1 C1 C3 N2 -0.23(19)
C2 C1 C3 N2 179.2(2)
N1 C1 C3 C4 -179.06(18)
C2 C1 C3 C4 0.4(4)
C10 C5 C6 C7 -0.3(2)
N2 C5 C6 C7 -179.69(15)
C5 C6 C7 C8 0.7(3)
C6 C7 C8 C9 -0.4(3)
C7 C8 C9 O1 -179.92(17)
C7 C8 C9 C10 -0.4(3)
C6 C5 C10 C9 -0.5(2)
N2 C5 C10 C9 178.94(14)
O1 C9 C10 C5 -179.70(15)
C8 C9 C10 C5 0.8(2)
N1 C12 C13 C18 151.38(16)
N2 C12 C13 C18 -25.4(2)
N1 C12 C13 C14 -24.2(2)
N2 C12 C13 C14 158.97(15)
C18 C13 C14 C15 -0.5(3)
C12 C13 C14 C15 175.38(16)
C13 C14 C15 C16 0.7(3)
C14 C15 C16 C17 -0.3(3)
C14 C15 C16 F2 -179.68(17)
C15 C16 C17 C18 -0.1(3)
F2 C16 C17 C18 179.23(17)
C16 C17 C18 C13 0.3(3)
C14 C13 C18 C17 0.1(3)
C12 C13 C18 C17 -175.54(16)
N2 C12 N1 C1 -0.27(17)
C13 C12 N1 C1 -177.54(14)
C3 C1 N1 C12 0.32(19)
C2 C1 N1 C12 -179.21(18)
N1 C12 N2 C3 0.13(17)
C13 C12 N2 C3 177.25(14)
N1 C12 N2 C5 169.55(14)
C13 C12 N2 C5 -13.3(2)
C1 C3 N2 C12 0.07(17)
C4 C3 N2 C12 179.02(16)
C1 C3 N2 C5 -169.74(15)
C4 C3 N2 C5 9.2(2)
C6 C5 N2 C12 -62.4(2)
C10 C5 N2 C12 118.14(17)
C6 C5 N2 C3 105.29(18)
C10 C5 N2 C3 -74.2(2)
C8 C9 O1 C11 -176.56(17)
C10 C9 O1 C11 3.9(3)
